data_4321376
loop_
_publ_author_name
'A. Rey'
'I. Pirmettis'
'M. Pelecanou'
'M. Papadopoulos'
'C. P. Raptopoulou'
'L. Mallo'
'C. I. Stassinopoulou'
'A. Terzis'
'E. Chiotellis'
'A. Le\'on'

_publ_section_title
;
 Synthesis and Characterization of Mixed-Ligand Oxorhenium Complexes with
 the SNN Type of Ligand. Isolation of a Novel ReO[SN][S][S] Complex
;
_journal_name_full 'Inorganic Chemistry'
_journal_page_first 4211
_journal_page_last 4218
_journal_paper_doi 10.1021/ic991491v
_journal_volume 39
_journal_year 2000
_chemical_formula_analytical ReO{SCH2CH2NCH2CH2N[(CH2)4]}{S-p-C6H4-CH3}
_chemical_formula_sum 'C15 H23 N2 O Re S2'
_chemical_formula_weight 497.67
_chemical_name_systematic
; 
 ? 
;
_space_group_IT_number 14
_symmetry_cell_setting monoclinic
_symmetry_space_group_name_Hall '-P 2yn'
_symmetry_space_group_name_H-M 'P 1 21/n 1'
_atom_sites_solution_hydrogens geom
_atom_sites_solution_primary direct
_atom_sites_solution_secondary difmap
_cell_angle_alpha 90.00
_cell_angle_beta 97.60(1)
_cell_angle_gamma 90.00
_cell_formula_units_Z 4
_cell_length_a 10.231(6)
_cell_length_b 9.277(5)
_cell_length_c 18.316(9)
_cell_measurement_reflns_used 25
_cell_measurement_temperature 298
_cell_measurement_theta_max 11.5
_cell_measurement_theta_min 5.4
_cell_volume 1723.2(16)
_computing_cell_refinement 'Program LEAST (UCLA Crystallographic package)'
_computing_data_collection 'Program COLLECT (UCLA Crystallographic package)'
_computing_data_reduction 'Program REDUCE (UCLA Crystallographic package)'
_computing_molecular_graphics ORTEP
_computing_structure_refinement SHELXL-92
_computing_structure_solution SHELXS-92
_diffrn_ambient_temperature 298
_diffrn_measurement_device 'Crystal Logic Dual Goniometer diffractometer'
_diffrn_measurement_method 'theta-2theta scans'
_diffrn_radiation_monochromator graphite
_diffrn_radiation_source 'fine-focus sealed tube'
_diffrn_radiation_type MoK\a
_diffrn_radiation_wavelength 0.71073
_diffrn_reflns_av_R_equivalents 0.0092
_diffrn_reflns_av_sigmaI/netI 0.0413
_diffrn_reflns_limit_h_max 12
_diffrn_reflns_limit_h_min -13
_diffrn_reflns_limit_k_max 0
_diffrn_reflns_limit_k_min -11
_diffrn_reflns_limit_l_max 23
_diffrn_reflns_limit_l_min 0
_diffrn_reflns_number 3871
_diffrn_reflns_theta_max 26.98
_diffrn_reflns_theta_min 2.17
_diffrn_standards_decay_% 2.9
_diffrn_standards_interval_count 97
_diffrn_standards_number 3
_exptl_absorpt_coefficient_mu 7.294
_exptl_absorpt_correction_T_max 1.00
_exptl_absorpt_correction_T_min 0.40
_exptl_absorpt_correction_type 'psi-scan empirical'
_exptl_crystal_colour 'red-green dichroic'
_exptl_crystal_density_diffrn 1.918
_exptl_crystal_density_meas 1.89
_exptl_crystal_density_method 'floating method'
_exptl_crystal_F_000 968
_exptl_crystal_size_max 0.30
_exptl_crystal_size_mid 0.20
_exptl_crystal_size_min 0.10
_refine_diff_density_max 0.741
_refine_diff_density_min -0.942
_refine_diff_density_rms 0.175
_refine_ls_extinction_coef 0.0138(7)
_refine_ls_extinction_expression Fc^*^=kFc[1+0.001xFc^2^\l^3^/sin(2\q)]^-1/4^
_refine_ls_extinction_method SHELXL
_refine_ls_goodness_of_fit_all 1.086
_refine_ls_goodness_of_fit_obs 1.092
_refine_ls_matrix_type full
_refine_ls_number_parameters 273
_refine_ls_number_reflns 3746
_refine_ls_number_restraints 0
_refine_ls_restrained_S_all 1.092
_refine_ls_restrained_S_obs 1.092
_refine_ls_R_factor_all 0.0349
_refine_ls_R_factor_obs 0.0323
_refine_ls_shift/esd_max -0.018
_refine_ls_shift/esd_mean 0.001
_refine_ls_structure_factor_coef Fsqd
_refine_ls_weighting_details 'w=1/[\s^2^(Fo^2^)+(0.0646P)^2^+0.8592P] where P=(Fo^2^+2Fc^2^)/3'
_refine_ls_weighting_scheme calc
_refine_ls_wR_factor_all 0.0962
_refine_ls_wR_factor_obs 0.0929
_reflns_number_observed 3511
_reflns_number_total 3749
_reflns_observed_criterion >2sigma(I)
_cod_data_source_file ic991491v_2.cif
_cod_data_source_block shelxl
_cod_depositor_comments
;
The following automatic conversions were performed:

'_refine_ls_weighting_scheme' value 'calc
w=1/[\s^2^(Fo^2^)+(0.0646P)^2^+0.8592P] where P=(Fo^2^+2Fc^2^)/3' was
changed to 'calc'. New tag '_refine_ls_weighting_details' was
created. The value of the new tag was set to
'w=1/[\s^2^(Fo^2^)+(0.0646P)^2^+0.8592P] where P=(Fo^2^+2Fc^2^)/3'.

Automatic conversion script
Id: cif_fix_values 3143 2015-03-26 13:38:13Z robertas 
;
_cod_original_cell_volume 1723.2(2)
_cod_database_code 4321376

loop_
_symmetry_equiv_pos_as_xyz
'x, y, z'
'-x+1/2, y+1/2, -z+1/2'
'-x, -y, -z'
'x-1/2, -y-1/2, z-1/2'

loop_
_atom_site_aniso_label
_atom_site_aniso_U_11
_atom_site_aniso_U_22
_atom_site_aniso_U_33
_atom_site_aniso_U_23
_atom_site_aniso_U_13
_atom_site_aniso_U_12
Re 0.0379(2) 0.0320(2) 0.0327(2) -0.00323(5) 0.00481(8) 0.00040(4)
O 0.060(2) 0.069(3) 0.029(2) -0.0065(13) 0.0048(15) -0.0010(14)
S1 0.0398(5) 0.0423(6) 0.0583(7) -0.0009(5) 0.0037(5) -0.0036(4)
S2 0.0380(5) 0.0331(5) 0.0635(7) 0.0002(5) 0.0077(4) 0.0005(4)
N1 0.056(2) 0.034(2) 0.043(2) -0.008(2) 0.001(2) 0.001(2)
N2 0.041(2) 0.042(2) 0.037(2) 0.0025(13) 0.006(2) 0.0076(13)
C1 0.061(3) 0.047(3) 0.066(3) 0.000(2) -0.005(3) -0.016(2)
C2 0.075(3) 0.037(2) 0.059(3) -0.010(2) -0.005(3) -0.006(2)
C3 0.069(3) 0.042(2) 0.057(3) -0.012(2) 0.006(2) 0.014(2)
C4 0.051(3) 0.045(3) 0.055(3) 0.004(2) 0.005(2) 0.015(2)
C5 0.056(3) 0.064(3) 0.049(3) 0.012(3) 0.017(2) 0.017(3)
C6 0.062(3) 0.114(6) 0.077(4) 0.028(4) 0.027(3) 0.004(4)
C7 0.049(3) 0.095(5) 0.092(5) 0.023(4) 0.008(3) -0.013(3)
C8 0.042(2) 0.056(3) 0.058(3) -0.002(2) 0.003(2) -0.001(2)
C9 0.042(2) 0.028(2) 0.048(2) -0.004(2) 0.007(2) -0.001(2)
C10 0.043(2) 0.040(2) 0.047(3) -0.003(2) 0.011(2) -0.0020(15)
C11 0.046(2) 0.046(2) 0.046(2) 0.001(2) 0.004(2) -0.001(2)
C12 0.039(2) 0.035(2) 0.060(3) 0.002(2) 0.014(2) 0.002(2)
C13 0.052(2) 0.048(3) 0.046(2) -0.003(2) 0.014(2) 0.003(2)
C14 0.052(3) 0.046(2) 0.039(2) -0.001(2) 0.005(2) 0.002(2)
C15 0.051(3) 0.072(3) 0.099(5) 0.016(4) 0.028(3) 0.018(3)

loop_
_atom_site_label
_atom_site_type_symbol
_atom_site_fract_x
_atom_site_fract_y
_atom_site_fract_z
_atom_site_U_iso_or_equiv
_atom_site_thermal_displace_type
_atom_site_occupancy
_atom_site_calc_flag
_atom_site_refinement_flags
_atom_site_disorder_group
Re Re 0.088944(14) 0.07505(2) 0.170470(8) 0.0342(2) Uani 1 d . .
O O 0.1122(4) 0.0705(4) 0.2640(2) 0.053(2) Uani 1 d . .
S1 S -0.13111(12) 0.05549(13) 0.12902(8) 0.0471(5) Uani 1 d . .
S2 S 0.08645(10) 0.31128(11) 0.12857(7) 0.0448(5) Uani 1 d . .
N1 N 0.0956(4) -0.1130(4) 0.1258(2) 0.045(2) Uani 1 d . .
N2 N 0.2952(4) 0.0660(4) 0.1491(2) 0.040(2) Uani 1 d . .
C1 C -0.1407(6) -0.1422(6) 0.1232(4) 0.059(3) Uani 1 d . .
C2 C -0.0203(6) -0.1954(5) 0.0922(3) 0.059(3) Uani 1 d . .
C3 C 0.2203(5) -0.1759(6) 0.1126(3) 0.056(3) Uani 1 d . .
C4 C 0.3279(6) -0.0911(5) 0.1574(3) 0.051(3) Uani 1 d . .
C5 C 0.3285(6) 0.1176(9) 0.0759(3) 0.055(3) Uani 1 d . .
C6 C 0.4776(7) 0.1462(10) 0.0889(4) 0.083(3) Uani 1 d . .
C7 C 0.5132(6) 0.1722(10) 0.1702(4) 0.079(3) Uani 1 d . .
C8 C 0.3855(5) 0.1555(6) 0.2036(3) 0.053(2) Uani 1 d . .
C9 C -0.0752(4) 0.3869(5) 0.1185(3) 0.039(2) Uani 1 d . .
C10 C -0.1341(5) 0.4343(4) 0.0494(3) 0.043(2) Uani 1 d . .
C11 C -0.2546(4) 0.5036(5) 0.0429(3) 0.046(2) Uani 1 d . .
C12 C -0.3181(4) 0.5313(5) 0.1039(3) 0.044(2) Uani 1 d . .
C13 C -0.2599(5) 0.4842(5) 0.1721(3) 0.048(2) Uani 1 d . .
C14 C -0.1402(5) 0.4114(5) 0.1792(3) 0.046(3) Uani 1 d . .
C15 C -0.4456(6) 0.6153(8) 0.0968(4) 0.072(3) Uani 1 d . .
H15A H -0.4876(36) 0.6117(67) 0.0461(10) 0.138(25) Uiso 1 calc R .
H15B H -0.4272(10) 0.7147(20) 0.1109(39) 0.138(25) Uiso 1 calc R .
H15C H -0.5038(30) 0.5733(49) 0.1287(31) 0.138(25) Uiso 1 calc R .
H1A H -0.1445(52) -0.1845(62) 0.1775(32) 0.048(13) Uiso 1 d . .
H1B H -0.2153(69) -0.1693(79) 0.0960(37) 0.070(18) Uiso 1 d . .
H2A H -0.0086(59) -0.3098(71) 0.1099(33) 0.065(16) Uiso 1 d . .
H2B H -0.0345(52) -0.1717(63) 0.0382(31) 0.051(14) Uiso 1 d . .
H3A H 0.2262(46) -0.2632(50) 0.1401(25) 0.032(11) Uiso 1 d . .
H3B H 0.2122(71) -0.1727(86) 0.0615(44) 0.086(22) Uiso 1 d . .
H4A H 0.3358(55) -0.1143(68) 0.2099(35) 0.043(14) Uiso 1 d . .
H4B H 0.4116(59) -0.1142(63) 0.1426(33) 0.053(14) Uiso 1 d . .
H5A H 0.3042(89) 0.1696(106) 0.0753(50) 0.090(32) Uiso 1 d . .
H5B H 0.2940(61) 0.0496(68) 0.0323(38) 0.055(16) Uiso 1 d . .
H6A H 0.5312(99) 0.0586(97) 0.0601(57) 0.107(32) Uiso 1 d . .
H6B H 0.5024(124) 0.2187(145) 0.0469(69) 0.160(46) Uiso 1 d . .
H7A H 0.5286(120) 0.2756(118) 0.1751(57) 0.130(35) Uiso 1 d . .
H7B H 0.5714(85) 0.0757(85) 0.1751(44) 0.083(34) Uiso 1 d . .
H8A H 0.3968(61) 0.0985(62) 0.2543(38) 0.054(16) Uiso 1 d . .
H8B H 0.3481(63) 0.2516(73) 0.2031(35) 0.058(17) Uiso 1 d . .
H10 H -0.0903(51) 0.4251(41) 0.0041(30) 0.031(12) Uiso 1 d . .
H11 H -0.2866(73) 0.5295(92) 0.0011(42) 0.076(20) Uiso 1 d . .
H13 H -0.3027(62) 0.5128(75) 0.2187(35) 0.063(16) Uiso 1 d . .
H14 H -0.0993(62) 0.3804(74) 0.2269(37) 0.065(17) Uiso 1 d . .

loop_
_atom_type_symbol
_atom_type_description
_atom_type_scat_dispersion_real
_atom_type_scat_dispersion_imag
_atom_type_scat_source
C C 0.0033 0.0016 'International Tables Vol C Tables 4.2.6.8 and 6.1.1.4'
H H 0.0000 0.0000 'International Tables Vol C Tables 4.2.6.8 and 6.1.1.4'
N N 0.0061 0.0033 'International Tables Vol C Tables 4.2.6.8 and 6.1.1.4'
O O 0.0106 0.0060 'International Tables Vol C Tables 4.2.6.8 and 6.1.1.4'
S S 0.1246 0.1234 'International Tables Vol C Tables 4.2.6.8 and 6.1.1.4'
Re Re -1.0185 7.2310 'International Tables Vol C Tables 4.2.6.8 and 6.1.1.4'

loop_
_geom_angle_atom_site_label_1
_geom_angle_atom_site_label_2
_geom_angle_atom_site_label_3
_geom_angle
_geom_angle_site_symmetry_1
_geom_angle_site_symmetry_3
_geom_angle_publ_flag
O Re N1 113.4(2) . . ?
O Re N2 99.7(2) . . ?
N1 Re N2 78.6(2) . . ?
O Re S1 109.5(2) . . ?
N1 Re S1 82.87(14) . . ?
N2 Re S1 149.81(12) . . ?
O Re S2 110.54(13) . . ?
N1 Re S2 135.42(14) . . ?
N2 Re S2 86.91(10) . . ?
S1 Re S2 89.88(7) . . ?
C1 S1 Re 98.1(2) . . ?
C9 S2 Re 112.0(2) . . ?
C3 N1 C2 113.4(4) . . ?
C3 N1 Re 121.0(3) . . ?
C2 N1 Re 125.0(3) . . ?
C4 N2 C5 109.0(4) . . ?
C4 N2 C8 111.0(4) . . ?
C5 N2 C8 102.9(4) . . ?
C4 N2 Re 103.0(3) . . ?
C5 N2 Re 118.9(3) . . ?
C8 N2 Re 112.2(3) . . ?
C2 C1 S1 108.0(4) . . ?
N1 C2 C1 108.9(4) . . ?
N1 C3 C4 107.1(4) . . ?
N2 C4 C3 108.4(4) . . ?
N2 C5 C6 104.7(5) . . ?
C7 C6 C5 106.7(5) . . ?
C6 C7 C8 105.9(5) . . ?
N2 C8 C7 105.7(5) . . ?
C14 C9 C10 118.6(4) . . ?
C14 C9 S2 121.2(4) . . ?
C10 C9 S2 120.0(4) . . ?
C11 C10 C9 119.8(5) . . ?
C10 C11 C12 121.6(5) . . ?
C13 C12 C11 118.5(4) . . ?
C13 C12 C15 120.3(5) . . ?
C11 C12 C15 121.1(5) . . ?
C12 C13 C14 120.5(4) . . ?
C9 C14 C13 120.9(5) . . ?

loop_
_geom_bond_atom_site_label_1
_geom_bond_atom_site_label_2
_geom_bond_distance
_geom_bond_site_symmetry_2
_geom_bond_publ_flag
Re O 1.699(4) . ?
Re N1 1.931(4) . ?
Re N2 2.198(5) . ?
Re S1 2.286(2) . ?
Re S2 2.321(2) . ?
S1 C1 1.839(6) . ?
S2 C9 1.784(5) . ?
N1 C3 1.452(7) . ?
N1 C2 1.475(6) . ?
N2 C4 1.498(6) . ?
N2 C5 1.505(7) . ?
N2 C8 1.516(7) . ?
C1 C2 1.506(9) . ?
C3 C4 1.506(8) . ?
C5 C6 1.535(9) . ?
C6 C7 1.504(11) . ?
C7 C8 1.523(8) . ?
C9 C14 1.387(7) . ?
C9 C10 1.399(7) . ?
C10 C11 1.381(7) . ?
C11 C12 1.387(7) . ?
C12 C13 1.382(7) . ?
C12 C15 1.510(7) . ?
C13 C14 1.389(7) . ?
